data_1553936
loop_
_publ_author_name
'de Juli\'an, E.'
'Men\'endez-Pedregal, E.'
'Claros, M.'
'Vaquero, M.'
'D\'iez, J.'
'Lastra, E.'
'Gamasa, P.'
'Pizzano, A.'

_publ_section_title
;
 Practical synthesis of enantiopure benzylamines by catalytic
 hydrogenation or transfer hydrogenation reactions in isopropanol using a
 Ru-pybox catalyst
;
_journal_issue 5
_journal_name_full 'Organic Chemistry Frontiers'
_journal_page_first 841
_journal_paper_doi 10.1039/C7QO00908A
_journal_volume 5
_journal_year 2018
_chemical_absolute_configuration ad
_chemical_compound_source synthesis
_chemical_formula_moiety 'C26 H28 Cl2 N3 O5 P Ru'
_chemical_formula_sum 'C26 H28 Cl2 N3 O5 P Ru'
_chemical_formula_weight 665.45
_space_group_crystal_system orthorhombic
_space_group_IT_number 19
_space_group_name_Hall 'P 2ac 2ab'
_space_group_name_H-M_alt 'P 21 21 21'
_atom_sites_solution_hydrogens geom
_audit_creation_method SHELXL-2014
_audit_update_record
;
2017-06-26 deposited with the CCDC.
2017-12-01 downloaded from the CCDC.
;
_cell_angle_alpha 90
_cell_angle_beta 90
_cell_angle_gamma 90
_cell_formula_units_Z 4
_cell_length_a 8.4287(1)
_cell_length_b 10.7538(1)
_cell_length_c 30.9419(4)
_cell_measurement_reflns_used 9778
_cell_measurement_temperature 293(2)
_cell_measurement_theta_max 69.1220
_cell_measurement_theta_min 4.3430
_cell_volume 2804.59(6)
_computing_cell_refinement
;
CrysAlisPro, Agilent Technologies,
Version 1.171.36.28 (release 01-02-2013 CrysAlis171 .NET)
(compiled Feb  1 2013,16:14:44)
;
_computing_data_collection
;
CrysAlisPro, Agilent Technologies,
Version 1.171.36.28 (release 01-02-2013 CrysAlis171 .NET)
(compiled Feb  1 2013,16:14:44)
;
_computing_data_reduction
;
CrysAlisPro, Agilent Technologies,
Version 1.171.36.28 (release 01-02-2013 CrysAlis171 .NET)
(compiled Feb  1 2013,16:14:44)
;
_computing_molecular_graphics 'PLATON (Spek, 2016)'
_computing_publication_material 'WinGX publication routines (Farrugia, 2012)'
_computing_structure_refinement 'SHELXL-2014 (Sheldrick, 2014)'
_computing_structure_solution 'SIR92 (Altomare, 1993)'
_diffrn_ambient_temperature 293(2)
_diffrn_detector_area_resol_mean 8.2640
_diffrn_measured_fraction_theta_full 0.999
_diffrn_measured_fraction_theta_max 0.992
_diffrn_measurement_device
; 
165 mm Onyx CCD detector in \k-geometry diffractometer
;
_diffrn_measurement_device_type 'Xcalibur, Onyx, Nova'
_diffrn_measurement_method '\w scans'
_diffrn_radiation_monochromator graphite
_diffrn_radiation_source 'Nova (Cu) X-ray Source'
_diffrn_radiation_type CuK\a
_diffrn_radiation_wavelength 1.5418
_diffrn_reflns_av_R_equivalents 0.0480
_diffrn_reflns_av_unetI/netI 0.0356
_diffrn_reflns_Laue_measured_fraction_full 0.999
_diffrn_reflns_Laue_measured_fraction_max 0.992
_diffrn_reflns_limit_h_max 9
_diffrn_reflns_limit_h_min -10
_diffrn_reflns_limit_k_max 12
_diffrn_reflns_limit_k_min -12
_diffrn_reflns_limit_l_max 37
_diffrn_reflns_limit_l_min -37
_diffrn_reflns_number 16825
_diffrn_reflns_point_group_measured_fraction_full 0.975
_diffrn_reflns_point_group_measured_fraction_max 0.961
_diffrn_reflns_theta_full 67.680
_diffrn_reflns_theta_max 69.361
_diffrn_reflns_theta_min 2.856
_exptl_absorpt_coefficient_mu 7.167
_exptl_absorpt_correction_T_max 1.00000
_exptl_absorpt_correction_T_min 0.34479
_exptl_absorpt_correction_type multi-scan
_exptl_absorpt_process_details
;
CrysAlisPro, Agilent Technologies,
Version 1.171.36.28 (release 01-02-2013 CrysAlis171 .NET)
(compiled Feb  1 2013,16:14:44)
Empirical absorption correction using spherical harmonics,
 implemented in SCALE3 ABSPACK scaling algorithm.
;
_exptl_crystal_colour purple
_exptl_crystal_density_diffrn 1.576
_exptl_crystal_description prism
_exptl_crystal_F_000 1352
_exptl_crystal_size_max 0.29
_exptl_crystal_size_mid 0.10
_exptl_crystal_size_min 0.03
_refine_diff_density_max 0.705
_refine_diff_density_min -1.247
_refine_diff_density_rms 0.087
_refine_ls_abs_structure_details
;
 Flack x determined using 1916 quotients [(I+)-(I-)]/[(I+)+(I-)]
 (Parsons, Flack and Wagner, Acta Cryst. B69 (2013) 249-259).
;
_refine_ls_abs_structure_Flack 0.005(8)
_refine_ls_extinction_method none
_refine_ls_goodness_of_fit_ref 1.069
_refine_ls_hydrogen_treatment constr
_refine_ls_matrix_type full
_refine_ls_number_parameters 319
_refine_ls_number_reflns 5030
_refine_ls_number_restraints 0
_refine_ls_restrained_S_all 1.069
_refine_ls_R_factor_all 0.0530
_refine_ls_R_factor_gt 0.0512
_refine_ls_shift/su_max 0.003
_refine_ls_shift/su_mean 0.000
_refine_ls_structure_factor_coef Fsqd
_refine_ls_weighting_details 'w=1/[\s^2^(Fo^2^)+(0.0545P)^2^+6.9733P] where P=(Fo^2^+2Fc^2^)/3'
_refine_ls_weighting_scheme calc
_refine_ls_wR_factor_gt 0.1296
_refine_ls_wR_factor_ref 0.1311
_reflns_Friedel_coverage 0.692
_reflns_Friedel_fraction_full 0.942
_reflns_Friedel_fraction_max 0.920
_reflns_number_gt 4844
_reflns_number_total 5030
_reflns_threshold_expression 'I > 2\s(I)'
_cod_data_source_file c7qo00908a2.cif
_cod_data_source_block 1d
_cod_database_code 1553936
_shelx_space_group_comment
;
The symmetry employed for this shelxl refinement is uniquely defined
by the following loop, which should always be used as a source of
symmetry information in preference to the above space-group names.
They are only intended as comments.
;
_shelxl_version_number 2014-3

loop_
_space_group_symop_operation_xyz
'x, y, z'
'-x+1/2, -y, z+1/2'
'x+1/2, -y+1/2, -z'
'-x, y+1/2, -z+1/2'

loop_
_atom_site_label
_atom_site_type_symbol
_atom_site_fract_x
_atom_site_fract_y
_atom_site_fract_z
_atom_site_U_iso_or_equiv
_atom_site_adp_type
_atom_site_occupancy
_atom_site_site_symmetry_order
_atom_site_calc_flag
_atom_site_refinement_flags_posn
_atom_site_refinement_flags_adp
C1 C -0.1559(15) 0.5140(11) 0.6222(4) 0.073(3) Uani 1 1 d . .
H1 H -0.2371 0.4600 0.6143 0.088 Uiso 1 1 calc R U
C2 C -0.141(2) 0.6318(15) 0.6021(4) 0.092(4) Uani 1 1 d . .
H2 H -0.2119 0.6554 0.5805 0.111 Uiso 1 1 calc R U
C3 C -0.025(2) 0.7089(13) 0.6142(5) 0.098(5) Uani 1 1 d . .
H3 H -0.0158 0.7859 0.6007 0.117 Uiso 1 1 calc R U
C4 C 0.0774(16) 0.6775(10) 0.6453(5) 0.087(4) Uani 1 1 d . .
H4 H 0.1567 0.7327 0.6536 0.105 Uiso 1 1 calc R U
C5 C 0.0653(12) 0.5643(9) 0.6647(4) 0.071(3) Uani 1 1 d . .
H5 H 0.1371 0.5435 0.6864 0.085 Uiso 1 1 calc R U
C6 C -0.0488(11) 0.4807(8) 0.6534(4) 0.059(2) Uani 1 1 d . .
C7 C -0.0662(12) 0.3569(9) 0.6765(4) 0.061(2) Uani 1 1 d . .
H7 H -0.1339 0.3013 0.6595 0.073 Uiso 1 1 calc R U
C8 C -0.1340(16) 0.3701(12) 0.7229(4) 0.087(4) Uani 1 1 d . .
H8A H -0.1590 0.4563 0.7292 0.104 Uiso 1 1 calc R U
H8B H -0.2296 0.3208 0.7262 0.104 Uiso 1 1 calc R U
C9 C 0.1029(12) 0.2871(10) 0.7262(3) 0.059(2) Uani 1 1 d . .
C10 C 0.2484(11) 0.2279(8) 0.7447(3) 0.054(2) Uani 1 1 d . .
C11 C 0.2865(15) 0.2152(10) 0.7882(3) 0.070(3) Uani 1 1 d . .
H11 H 0.2207 0.2460 0.8098 0.084 Uiso 1 1 calc R U
C12 C 0.4237(17) 0.1560(12) 0.7975(4) 0.082(4) Uani 1 1 d . .
H12 H 0.4535 0.1455 0.8262 0.099 Uiso 1 1 calc R U
C13 C 0.5206(16) 0.1106(12) 0.7650(4) 0.081(3) Uani 1 1 d . .
H13 H 0.6149 0.0700 0.7717 0.097 Uiso 1 1 calc R U
C14 C 0.4746(12) 0.1268(10) 0.7226(3) 0.061(2) Uani 1 1 d . .
C15 C 0.5514(11) 0.0900(10) 0.6825(4) 0.061(2) Uani 1 1 d . .
C16 C 0.7474(14) 0.0342(12) 0.6383(4) 0.087(4) Uani 1 1 d . .
H16A H 0.7813 -0.0500 0.6319 0.105 Uiso 1 1 calc R U
H16B H 0.8338 0.0907 0.6318 0.105 Uiso 1 1 calc R U
C17 C 0.6006(13) 0.0677(12) 0.6123(4) 0.071(3) Uani 1 1 d . .
H17 H 0.6252 0.1386 0.5936 0.085 Uiso 1 1 calc R U
C18 C 0.5420(13) -0.0392(10) 0.5845(4) 0.065(3) Uani 1 1 d . .
C19 C 0.4623(16) -0.1380(12) 0.6025(5) 0.084(4) Uani 1 1 d . .
H19 H 0.4325 -0.1361 0.6314 0.101 Uiso 1 1 calc R U
C20 C 0.427(2) -0.2396(14) 0.5775(6) 0.106(5) Uani 1 1 d . .
H20 H 0.3754 -0.3074 0.5897 0.127 Uiso 1 1 calc R U
C21 C 0.467(2) -0.2422(17) 0.5354(6) 0.116(6) Uani 1 1 d . .
H21 H 0.4395 -0.3111 0.5189 0.139 Uiso 1 1 calc R U
C22 C 0.543(2) -0.1496(19) 0.5171(5) 0.115(6) Uani 1 1 d . .
H22 H 0.5724 -0.1541 0.4881 0.138 Uiso 1 1 calc R U
C23 C 0.5817(19) -0.0426(16) 0.5420(5) 0.097(4) Uani 1 1 d . .
H23 H 0.6334 0.0245 0.5293 0.117 Uiso 1 1 calc R U
C24 C 0.1497(18) 0.0116(14) 0.5481(5) 0.103(5) Uani 1 1 d . .
H25A H 0.1812 -0.0344 0.5229 0.154 Uiso 1 1 calc R U
H25B H 0.1859 -0.0308 0.5735 0.154 Uiso 1 1 calc R U
H25C H 0.0362 0.0183 0.5488 0.154 Uiso 1 1 calc R U
C25 C -0.077(2) 0.2862(18) 0.5402(5) 0.137(5) Uani 1 1 d . .
H27A H -0.1886 0.2957 0.5453 0.206 Uiso 1 1 calc R U
H27B H -0.0342 0.3627 0.5293 0.206 Uiso 1 1 calc R U
H27C H -0.0598 0.2211 0.5195 0.206 Uiso 1 1 calc R U
C26 C 0.279(3) 0.4450(16) 0.5620(5) 0.137(5) Uani 1 1 d . .
H29A H 0.3240 0.4890 0.5379 0.206 Uiso 1 1 calc R U
H29B H 0.1780 0.4809 0.5692 0.206 Uiso 1 1 calc R U
H29C H 0.3488 0.4510 0.5864 0.206 Uiso 1 1 calc R U
N1 N 0.0890(9) 0.2967(8) 0.6847(2) 0.0565(17) Uani 1 1 d . .
N2 N 0.3397(9) 0.1845(7) 0.7140(2) 0.0535(18) Uani 1 1 d . .
N3 N 0.4845(8) 0.1081(7) 0.6461(3) 0.0564(18) Uani 1 1 d . .
O1 O -0.0117(11) 0.3258(7) 0.7512(3) 0.077(2) Uani 1 1 d . .
O2 O 0.7005(9) 0.0454(8) 0.6833(3) 0.085(2) Uani 1 1 d . .
O3 O 0.2164(10) 0.1303(7) 0.5466(2) 0.0713(6) Uani 1 1 d . .
O4 O 0.0026(10) 0.2541(7) 0.5810(2) 0.0713(6) Uani 1 1 d . .
O5 O 0.2610(10) 0.3364(7) 0.5524(2) 0.0713(6) Uani 1 1 d . .
P1 P 0.1899(4) 0.2322(3) 0.58291(8) 0.0713(6) Uani 1 1 d . .
Cl1 Cl 0.1332(3) 0.0160(2) 0.66065(9) 0.0624(6) Uani 1 1 d . .
Cl2 Cl 0.4395(3) 0.3886(2) 0.65306(11) 0.0773(7) Uani 1 1 d . .
Ru1 Ru 0.27261(7) 0.20720(6) 0.65114(2) 0.04559(19) Uani 1 1 d . .

loop_
_atom_site_aniso_label
_atom_site_aniso_U_11
_atom_site_aniso_U_22
_atom_site_aniso_U_33
_atom_site_aniso_U_23
_atom_site_aniso_U_13
_atom_site_aniso_U_12
C1 0.068(7) 0.065(7) 0.086(8) 0.001(6) -0.004(6) 0.010(6)
C2 0.104(11) 0.096(10) 0.076(8) 0.014(7) 0.002(7) 0.035(9)
C3 0.122(12) 0.061(7) 0.110(10) 0.012(8) 0.049(10) 0.004(9)
C4 0.080(8) 0.054(7) 0.127(11) 0.004(7) 0.026(9) -0.007(5)
C5 0.047(5) 0.051(6) 0.115(10) -0.005(5) 0.005(6) 0.003(4)
C6 0.049(5) 0.050(5) 0.078(6) 0.006(5) 0.006(6) 0.002(4)
C7 0.051(5) 0.049(5) 0.084(7) 0.003(5) 0.006(5) 0.004(4)
C8 0.083(9) 0.066(7) 0.112(10) 0.014(7) 0.031(8) 0.016(6)
C9 0.062(5) 0.050(5) 0.064(5) -0.002(5) 0.015(4) 0.002(5)
C10 0.057(5) 0.050(5) 0.055(4) 0.000(4) -0.003(4) -0.003(4)
C11 0.087(7) 0.072(6) 0.052(5) 0.001(5) 0.004(5) -0.007(7)
C12 0.091(9) 0.093(9) 0.063(6) 0.011(6) -0.023(6) -0.010(7)
C13 0.078(8) 0.095(9) 0.070(7) 0.008(6) -0.017(6) -0.001(7)
C14 0.050(5) 0.064(6) 0.069(6) 0.002(5) -0.011(5) -0.002(5)
C15 0.038(5) 0.063(6) 0.083(7) -0.004(5) -0.004(5) 0.005(4)
C16 0.050(6) 0.098(8) 0.114(10) -0.030(7) -0.008(6) 0.009(6)
C17 0.044(6) 0.081(8) 0.088(7) -0.010(6) 0.014(5) 0.005(5)
C18 0.050(6) 0.068(7) 0.077(7) -0.018(5) 0.007(5) 0.014(5)
C19 0.076(8) 0.077(8) 0.099(9) -0.020(7) 0.016(7) -0.013(7)
C20 0.105(11) 0.084(10) 0.128(12) -0.038(9) 0.016(10) -0.014(8)
C21 0.096(11) 0.119(14) 0.134(14) -0.062(11) -0.001(10) -0.009(10)
C22 0.110(13) 0.146(15) 0.089(10) -0.041(10) 0.011(9) 0.000(12)
C23 0.092(10) 0.121(12) 0.079(8) -0.016(8) 0.004(7) -0.006(9)
C24 0.088(10) 0.109(11) 0.112(11) -0.017(9) -0.006(9) -0.006(9)
C25 0.182(14) 0.142(10) 0.089(7) 0.000(7) -0.059(8) 0.014(11)
C26 0.182(14) 0.142(10) 0.089(7) 0.000(7) -0.059(8) 0.014(11)
N1 0.065(5) 0.048(4) 0.056(4) -0.001(4) -0.002(3) 0.006(4)
N2 0.048(4) 0.053(5) 0.060(4) 0.001(3) -0.013(3) -0.002(3)
N3 0.040(4) 0.063(5) 0.066(5) -0.009(4) 0.002(4) -0.006(3)
O1 0.090(6) 0.069(5) 0.072(4) 0.003(4) 0.022(4) 0.021(4)
O2 0.045(4) 0.103(6) 0.107(6) -0.003(5) -0.018(4) 0.017(4)
O3 0.0732(15) 0.0842(16) 0.0566(11) 0.0046(11) -0.0060(10) -0.0051(13)
O4 0.0732(15) 0.0842(16) 0.0566(11) 0.0046(11) -0.0060(10) -0.0051(13)
O5 0.0732(15) 0.0842(16) 0.0566(11) 0.0046(11) -0.0060(10) -0.0051(13)
P1 0.0732(15) 0.0842(16) 0.0566(11) 0.0046(11) -0.0060(10) -0.0051(13)
Cl1 0.0480(12) 0.0471(12) 0.0921(18) 0.0030(11) -0.0004(11) -0.0058(9)
Cl2 0.0784(16) 0.0589(14) 0.0945(18) -0.0044(15) -0.0005(17) -0.0210(12)
Ru1 0.0421(3) 0.0429(3) 0.0518(3) -0.0011(3) -0.0007(3) 0.0001(3)

loop_
_atom_type_symbol
_atom_type_description
_atom_type_scat_dispersion_real
_atom_type_scat_dispersion_imag
_atom_type_scat_source
C C 0.0181 0.0091 'International Tables Vol C Tables 4.2.6.8 and 6.1.1.4'
H H 0.0000 0.0000 'International Tables Vol C Tables 4.2.6.8 and 6.1.1.4'
N N 0.0311 0.0180 'International Tables Vol C Tables 4.2.6.8 and 6.1.1.4'
O O 0.0492 0.0322 'International Tables Vol C Tables 4.2.6.8 and 6.1.1.4'
P P 0.2955 0.4335 'International Tables Vol C Tables 4.2.6.8 and 6.1.1.4'
Cl Cl 0.3639 0.7018 'International Tables Vol C Tables 4.2.6.8 and 6.1.1.4'
Ru Ru 0.0552 3.2960 'International Tables Vol C Tables 4.2.6.8 and 6.1.1.4'

loop_
_geom_angle_atom_site_label_1
_geom_angle_atom_site_label_2
_geom_angle_atom_site_label_3
_geom_angle
C6 C1 C2 119.0(12)
C6 C1 H1 120.5
C2 C1 H1 120.5
C3 C2 C1 119.8(13)
C3 C2 H2 120.1
C1 C2 H2 120.1
C2 C3 C4 121.2(13)
C2 C3 H3 119.4
C4 C3 H3 119.4
C3 C4 C5 119.7(13)
C3 C4 H4 120.1
C5 C4 H4 120.1
C4 C5 C6 121.9(12)
C4 C5 H5 119.0
C6 C5 H5 119.0
C5 C6 C1 118.3(10)
C5 C6 C7 121.7(10)
C1 C6 C7 119.8(10)
N1 C7 C6 112.2(8)
N1 C7 C8 102.0(9)
C6 C7 C8 113.0(9)
N1 C7 H7 109.8
C6 C7 H7 109.8
C8 C7 H7 109.8
O1 C8 C7 105.6(9)
O1 C8 H8A 110.6
C7 C8 H8A 110.6
O1 C8 H8B 110.6
C7 C8 H8B 110.6
H8A C8 H8B 108.7
N1 C9 O1 119.7(10)
N1 C9 C10 119.2(8)
O1 C9 C10 121.1(9)
N2 C10 C11 122.1(9)
N2 C10 C9 110.9(7)
C11 C10 C9 126.9(9)
C12 C11 C10 116.8(10)
C12 C11 H11 121.6
C10 C11 H11 121.6
C11 C12 C13 121.0(10)
C11 C12 H12 119.5
C13 C12 H12 119.5
C14 C13 C12 118.7(12)
C14 C13 H13 120.6
C12 C13 H13 120.6
N2 C14 C13 119.5(11)
N2 C14 C15 109.8(9)
C13 C14 C15 130.7(10)
N3 C15 O2 118.9(10)
N3 C15 C14 121.1(9)
O2 C15 C14 119.8(10)
O2 C16 C17 105.5(9)
O2 C16 H16A 110.6
C17 C16 H16A 110.6
O2 C16 H16B 110.6
C17 C16 H16B 110.6
H16A C16 H16B 108.8
N3 C17 C18 113.7(9)
N3 C17 C16 103.3(9)
C18 C17 C16 112.7(10)
N3 C17 H17 109.0
C18 C17 H17 109.0
C16 C17 H17 109.0
C23 C18 C19 119.4(12)
C23 C18 C17 119.2(12)
C19 C18 C17 121.1(11)
C20 C19 C18 119.5(13)
C20 C19 H19 120.2
C18 C19 H19 120.2
C21 C20 C19 120.6(16)
C21 C20 H20 119.7
C19 C20 H20 119.7
C22 C21 C20 121.6(15)
C22 C21 H21 119.2
C20 C21 H21 119.2
C21 C22 C23 119.3(15)
C21 C22 H22 120.3
C23 C22 H22 120.3
C18 C23 C22 119.4(15)
C18 C23 H23 120.3
C22 C23 H23 120.3
O3 C24 H25A 109.5
O3 C24 H25B 109.5
H25A C24 H25B 109.5
O3 C24 H25C 109.5
H25A C24 H25C 109.5
H25B C24 H25C 109.5
O4 C25 H27A 109.5
O4 C25 H27B 109.5
H27A C25 H27B 109.5
O4 C25 H27C 109.5
H27A C25 H27C 109.5
H27B C25 H27C 109.5
O5 C26 H29A 109.5
O5 C26 H29B 109.5
H29A C26 H29B 109.5
O5 C26 H29C 109.5
H29A C26 H29C 109.5
H29B C26 H29C 109.5
C9 N1 C7 106.5(8)
C9 N1 Ru1 112.8(7)
C7 N1 Ru1 140.2(7)
C10 N2 C14 121.8(8)
C10 N2 Ru1 119.1(6)
C14 N2 Ru1 119.1(7)
C15 N3 C17 106.5(8)
C15 N3 Ru1 112.9(6)
C17 N3 Ru1 139.6(7)
C9 O1 C8 106.1(8)
C15 O2 C16 105.4(9)
C24 O3 P1 123.5(8)
C25 O4 P1 121.2(10)
C26 O5 P1 125.5(11)
O5 P1 O3 90.7(4)
O5 P1 O4 104.3(4)
O3 P1 O4 102.4(4)
O5 P1 Ru1 122.0(3)
O3 P1 Ru1 122.8(3)
O4 P1 Ru1 111.1(3)
N2 Ru1 N3 76.9(3)
N2 Ru1 N1 77.7(3)
N3 Ru1 N1 154.6(3)
N2 Ru1 P1 178.0(2)
N3 Ru1 P1 104.9(2)
N1 Ru1 P1 100.5(2)
N2 Ru1 Cl1 85.2(2)
N3 Ru1 Cl1 89.4(2)
N1 Ru1 Cl1 88.3(2)
P1 Ru1 Cl1 93.80(11)
N2 Ru1 Cl2 84.9(2)
N3 Ru1 Cl2 85.2(2)
N1 Ru1 Cl2 92.7(2)
P1 Ru1 Cl2 96.20(12)
Cl1 Ru1 Cl2 169.57(11)

loop_
_geom_bond_atom_site_label_1
_geom_bond_atom_site_label_2
_geom_bond_distance
C1 C6 1.371(15)
C1 C2 1.417(19)
C1 H1 0.9300
C2 C3 1.33(2)
C2 H2 0.9300
C3 C4 1.34(2)
C3 H3 0.9300
C4 C5 1.362(16)
C4 H4 0.9300
C5 C6 1.362(14)
C5 H5 0.9300
C6 C7 1.519(13)
C7 N1 1.482(13)
C7 C8 1.551(16)
C7 H7 0.9800
C8 O1 1.433(16)
C8 H8A 0.9700
C8 H8B 0.9700
C9 N1 1.293(12)
C9 O1 1.306(12)
C9 C10 1.495(14)
C10 N2 1.308(12)
C10 C11 1.391(13)
C11 C12 1.352(17)
C11 H11 0.9300
C12 C13 1.384(18)
C12 H12 0.9300
C13 C14 1.380(15)
C13 H13 0.9300
C14 N2 1.322(12)
C14 C15 1.455(15)
C15 N3 1.275(13)
C15 O2 1.346(12)
C16 O2 1.452(15)
C16 C17 1.520(17)
C16 H16A 0.9700
C16 H16B 0.9700
C17 N3 1.497(13)
C17 C18 1.517(16)
C17 H17 0.9800
C18 C23 1.359(17)
C18 C19 1.374(17)
C19 C20 1.371(17)
C19 H19 0.9300
C20 C21 1.34(2)
C20 H20 0.9300
C21 C22 1.31(2)
C21 H21 0.9300
C22 C23 1.42(2)
C22 H22 0.9300
C23 H23 0.9300
C24 O3 1.396(16)
C24 H25A 0.9600
C24 H25B 0.9600
C24 H25C 0.9600
C25 O4 1.468(15)
C25 H27A 0.9600
C25 H27B 0.9600
C25 H27C 0.9600
C26 O5 1.214(17)
C26 H29A 0.9600
C26 H29B 0.9600
C26 H29C 0.9600
N1 Ru1 2.097(8)
N2 Ru1 2.040(7)
N3 Ru1 2.086(7)
O3 P1 1.585(8)
O4 P1 1.597(9)
O5 P1 1.584(8)
P1 Ru1 2.240(3)
Cl1 Ru1 2.386(2)
Cl2 Ru1 2.406(2)

loop_
_geom_torsion_atom_site_label_1
_geom_torsion_atom_site_label_2
_geom_torsion_atom_site_label_3
_geom_torsion_atom_site_label_4
_geom_torsion
C6 C1 C2 C3 -0.9(19)
C1 C2 C3 C4 0(2)
C2 C3 C4 C5 1(2)
C3 C4 C5 C6 0.2(19)
C4 C5 C6 C1 -1.5(17)
C4 C5 C6 C7 -177.3(11)
C2 C1 C6 C5 1.8(17)
C2 C1 C6 C7 177.7(10)
C5 C6 C7 N1 -42.8(14)
C1 C6 C7 N1 141.4(10)
C5 C6 C7 C8 71.8(13)
C1 C6 C7 C8 -103.9(13)
N1 C7 C8 O1 3.6(11)
C6 C7 C8 O1 -117.1(10)
N1 C9 C10 N2 -4.7(13)
O1 C9 C10 N2 173.3(9)
N1 C9 C10 C11 176.8(10)
O1 C9 C10 C11 -5.3(16)
N2 C10 C11 C12 0.3(15)
C9 C10 C11 C12 178.7(10)
C10 C11 C12 C13 0.0(18)
C11 C12 C13 C14 0(2)
C12 C13 C14 N2 -0.3(18)
C12 C13 C14 C15 179.8(12)
N2 C14 C15 N3 -3.8(14)
C13 C14 C15 N3 176.2(12)
N2 C14 C15 O2 170.8(9)
C13 C14 C15 O2 -9.3(19)
O2 C16 C17 N3 5.5(12)
O2 C16 C17 C18 -117.7(11)
N3 C17 C18 C23 144.4(12)
C16 C17 C18 C23 -98.5(14)
N3 C17 C18 C19 -41.8(16)
C16 C17 C18 C19 75.4(14)
C23 C18 C19 C20 1(2)
C17 C18 C19 C20 -172.5(13)
C18 C19 C20 C21 -1(2)
C19 C20 C21 C22 2(3)
C20 C21 C22 C23 -2(3)
C19 C18 C23 C22 -1(2)
C17 C18 C23 C22 172.5(13)
C21 C22 C23 C18 2(3)
O1 C9 N1 C7 1.3(13)
C10 C9 N1 C7 179.3(8)
O1 C9 N1 Ru1 -172.2(8)
C10 C9 N1 Ru1 5.8(12)
C6 C7 N1 C9 118.3(10)
C8 C7 N1 C9 -2.9(11)
C6 C7 N1 Ru1 -71.0(13)
C8 C7 N1 Ru1 167.7(9)
C11 C10 N2 C14 -0.6(14)
C9 C10 N2 C14 -179.3(9)
C11 C10 N2 Ru1 179.7(7)
C9 C10 N2 Ru1 1.1(10)
C13 C14 N2 C10 0.6(15)
C15 C14 N2 C10 -179.4(9)
C13 C14 N2 Ru1 -179.7(8)
C15 C14 N2 Ru1 0.2(11)
O2 C15 N3 C17 1.5(13)
C14 C15 N3 C17 176.1(10)
O2 C15 N3 Ru1 -169.3(8)
C14 C15 N3 Ru1 5.3(13)
C18 C17 N3 C15 118.2(11)
C16 C17 N3 C15 -4.3(12)
C18 C17 N3 Ru1 -74.9(14)
C16 C17 N3 Ru1 162.6(8)
N1 C9 O1 C8 1.2(14)
C10 C9 O1 C8 -176.8(9)
C7 C8 O1 C9 -3.0(12)
N3 C15 O2 C16 2.2(14)
C14 C15 O2 C16 -172.5(10)
C17 C16 O2 C15 -4.7(13)
C26 O5 P1 O3 -178.2(15)
C26 O5 P1 O4 78.8(15)
C26 O5 P1 Ru1 -48.0(16)
C24 O3 P1 O5 -167.0(10)
C24 O3 P1 O4 -62.2(10)
C24 O3 P1 Ru1 63.4(11)
C25 O4 P1 O5 40.1(11)
C25 O4 P1 O3 -53.8(11)
C25 O4 P1 Ru1 173.3(10)
